data_7223598
loop_
_publ_author_name
'Wang, Xiuli'
'Liu, Danna'
'Lin, Hongyan'
'Liu, Guocheng'
'Wang, Xiang'
'Le, Mao'
'Rong, Xing'

_publ_section_title
;
 pH, solvent and metal ion induced octamolybdate-based metal--organic
 complexes decorated with a pyridyl-carboxylate ligand containing an amide
 group
;
_journal_issue 6
_journal_name_full CrystEngComm
_journal_page_first 888
_journal_paper_doi 10.1039/C5CE02297E
_journal_volume 18
_journal_year 2016
_chemical_formula_sum 'C12 H10 Cu Mo4 N3 O17'
_chemical_formula_weight 915.53
_chemical_name_systematic
; 
 ? 
;
_space_group_IT_number 2
_symmetry_cell_setting triclinic
_symmetry_space_group_name_Hall '-P 1'
_symmetry_space_group_name_H-M 'P -1'
_atom_sites_solution_hydrogens geom
_atom_sites_solution_primary direct
_atom_sites_solution_secondary difmap
_audit_creation_method SHELXL-97
_audit_update_record
;
2015-10-26 deposited with the CCDC.
2015-12-22 downloaded from the CCDC.
;
_cell_angle_alpha 84.3530(10)
_cell_angle_beta 89.5740(10)
_cell_angle_gamma 88.0180(10)
_cell_formula_units_Z 2
_cell_length_a 9.9421(5)
_cell_length_b 10.2311(5)
_cell_length_c 11.0928(5)
_cell_measurement_temperature 296(2)
_cell_measurement_theta_max 25.00
_cell_measurement_theta_min 1.84
_cell_volume 1122.19(9)
_computing_cell_refinement 'SMART (Bruker, 2001)'
_computing_data_collection 'SMART (Bruker, 2001)'
_computing_data_reduction 'SAINT+ (Bruker, 1999)'
_computing_molecular_graphics 'PLATON (Spek, 2003)'
_computing_publication_material 'SHELXTL (1998)'
_computing_structure_refinement 'SHELXL-97 (Sheldrick, 2008)'
_computing_structure_solution 'SHELXS-97 (Sheldrick, 2008)'
_diffrn_ambient_temperature 296(2)
_diffrn_measured_fraction_theta_full 0.999
_diffrn_measured_fraction_theta_max 0.999
_diffrn_measurement_device_type 'CCD area detector'
_diffrn_measurement_method 'phi and omega scans'
_diffrn_radiation_monochromator graphite
_diffrn_radiation_source 'fine-focus sealed tube'
_diffrn_radiation_type MoK\a
_diffrn_radiation_wavelength 0.71073
_diffrn_reflns_av_R_equivalents 0.0142
_diffrn_reflns_av_unetI/netI 0.0230
_diffrn_reflns_limit_h_max 11
_diffrn_reflns_limit_h_min -7
_diffrn_reflns_limit_k_max 12
_diffrn_reflns_limit_k_min -11
_diffrn_reflns_limit_l_max 13
_diffrn_reflns_limit_l_min -13
_diffrn_reflns_number 6464
_diffrn_reflns_theta_full 25.00
_diffrn_reflns_theta_max 25.00
_diffrn_reflns_theta_min 1.84
_exptl_absorpt_coefficient_mu 3.197
_exptl_absorpt_correction_T_max 0.6288
_exptl_absorpt_correction_T_min 0.4278
_exptl_absorpt_correction_type multi-scan
_exptl_absorpt_process_details SADABS
_exptl_crystal_colour PURPLE
_exptl_crystal_density_diffrn 2.709
_exptl_crystal_density_method 'not measured'
_exptl_crystal_description BLOCK
_exptl_crystal_F_000 872
_exptl_crystal_size_max 0.32
_exptl_crystal_size_mid 0.19
_exptl_crystal_size_min 0.16
_refine_diff_density_max 2.140
_refine_diff_density_min -0.852
_refine_diff_density_rms 0.117
_refine_ls_extinction_method none
_refine_ls_goodness_of_fit_ref 1.064
_refine_ls_hydrogen_treatment constr
_refine_ls_matrix_type full
_refine_ls_number_parameters 337
_refine_ls_number_reflns 3940
_refine_ls_number_restraints 0
_refine_ls_restrained_S_all 1.064
_refine_ls_R_factor_all 0.0282
_refine_ls_R_factor_gt 0.0243
_refine_ls_shift/su_max 0.001
_refine_ls_shift/su_mean 0.000
_refine_ls_structure_factor_coef Fsqd
_refine_ls_weighting_details 'calc w=1/[\s^2^(Fo^2^)+(0.0299P)^2^+2.7269P] where P=(Fo^2^+2Fc^2^)/3'
_refine_ls_weighting_scheme calc
_refine_ls_wR_factor_gt 0.0637
_refine_ls_wR_factor_ref 0.0654
_reflns_number_gt 3528
_reflns_number_total 3940
_reflns_threshold_expression >2sigma(I)
_cod_data_source_file c5ce02297e2.cif
_cod_data_source_block 2
_cod_depositor_comments
;
The following automatic conversions were performed:

'_symmetry_cell_setting' value 'Triclinic' changed to 'triclinic'
according to
/usr/data/users/saulius/crontab/automatic-downloads/rss-feeds/RSC/lib/dictionaries/cif_core.dic
dictionary named 'cif_core.dic' version 2.4.2 from 2011-04-26.

Automatic conversion script
Id: cif_fix_values 4268 2015-11-12 08:31:59Z antanas 

 Adding full bibliography for 7223597--7223599.cif.
;
_cod_original_sg_symbol_H-M 'P-1  '
_cod_database_code 7223598

loop_
_symmetry_equiv_pos_as_xyz
'x, y, z'
'-x, -y, -z'

loop_
_atom_site_label
_atom_site_type_symbol
_atom_site_fract_x
_atom_site_fract_y
_atom_site_fract_z
_atom_site_U_iso_or_equiv
_atom_site_adp_type
_atom_site_occupancy
_atom_site_symmetry_multiplicity
_atom_site_calc_flag
_atom_site_refinement_flags
Mo1 Mo -0.76906(3) -0.01938(3) 0.72357(3) 0.01908(10) Uani 1 1 d .
Cu1 Cu -1.0000 0.0000 1.0000 0.02406(17) Uani 1 2 d S
O1 O -0.8587(3) 0.0572(3) 0.8290(3) 0.0290(7) Uani 1 1 d .
N1 N -0.4893(4) 0.1828(3) 0.9296(3) 0.0215(8) Uani 1 1 d .
C1 C 0.0349(6) 0.5345(6) 0.7130(6) 0.0593(18) Uani 1 1 d .
H1A H -0.0127 0.5824 0.7673 0.071 Uiso 1 1 calc R
O1W O -1.0643(3) -0.1491(3) 0.9183(3) 0.0341(8) Uani 1 1 d .
Mo2 Mo -0.51025(3) 0.14607(3) 0.57640(3) 0.01544(9) Uani 1 1 d .
O2 O -0.6036(3) -0.0799(3) 0.8056(2) 0.0211(6) Uani 1 1 d .
C2 C 0.1791(5) 0.4004(5) 0.5532(6) 0.0478(14) Uani 1 1 d .
H2A H 0.2282 0.3554 0.4977 0.057 Uiso 1 1 calc R
Cu2 Cu -0.5000 0.0000 1.0000 0.02459(18) Uani 1 2 d S
O3 O -0.8441(3) 0.0589(3) 0.5750(2) 0.0215(6) Uani 1 1 d .
C3 C -0.0090(5) 0.4169(5) 0.6881(5) 0.0435(13) Uani 1 1 d .
N3 N -0.1303(5) 0.3640(4) 0.7345(5) 0.0478(12) Uani 1 1 d .
H3A H -0.1684 0.3084 0.6937 0.057 Uiso 1 1 calc R
Mo3 Mo -0.77539(3) 0.00653(4) 0.42694(3) 0.01996(10) Uani 1 1 d .
Mo4 Mo -0.51953(4) 0.17932(3) 0.28556(3) 0.01801(10) Uani 1 1 d .
O4 O -0.6407(3) 0.2280(3) 0.1826(3) 0.0284(7) Uani 1 1 d .
C4 C -0.1915(6) 0.3941(5) 0.8387(5) 0.0434(13) Uani 1 1 d .
N4 N 0.1474(5) 0.5831(5) 0.6597(5) 0.0580(14) Uani 1 1 d .
O5 O -0.4305(3) 0.3162(3) 0.2984(3) 0.0288(7) Uani 1 1 d .
C5 C 0.2191(6) 0.5199(6) 0.5828(6) 0.0522(16) Uani 1 1 d .
H5A H 0.2968 0.5560 0.5486 0.063 Uiso 1 1 calc R
O6 O -0.3939(3) 0.0613(3) 0.4390(2) 0.0172(6) Uani 1 1 d .
C6 C 0.0633(5) 0.3471(5) 0.6075(5) 0.0424(13) Uani 1 1 d .
H6A H 0.0352 0.2655 0.5896 0.051 Uiso 1 1 calc R
C7 C -0.3311(5) 0.3433(4) 0.8613(4) 0.0310(10) Uani 1 1 d .
O7 O -0.8376(3) -0.1707(3) 0.7272(3) 0.0333(8) Uani 1 1 d .
O8 O -0.8669(3) 0.1065(4) 0.3248(3) 0.0368(8) Uani 1 1 d .
C8 C -0.4352(6) 0.4361(5) 0.8448(5) 0.0436(13) Uani 1 1 d .
H8A H -0.4173 0.5227 0.8175 0.052 Uiso 1 1 calc R
O9 O -0.4338(3) 0.2905(3) 0.5779(3) 0.0273(7) Uani 1 1 d .
C9 C -0.5664(5) 0.3998(5) 0.8691(5) 0.0406(13) Uani 1 1 d .
H9A H -0.6375 0.4610 0.8570 0.049 Uiso 1 1 calc R
O10 O -0.8372(3) -0.1458(3) 0.4236(3) 0.0369(8) Uani 1 1 d .
C10 C -0.5894(5) 0.2713(5) 0.9114(4) 0.0304(10) Uani 1 1 d .
H10A H -0.6772 0.2462 0.9276 0.036 Uiso 1 1 calc R
O11 O -0.6385(3) 0.1525(3) 0.6845(2) 0.0204(6) Uani 1 1 d .
C11 C -0.3609(4) 0.2163(4) 0.9038(4) 0.0238(9) Uani 1 1 d .
O12 O -0.6121(3) -0.0264(3) 0.3265(2) 0.0186(6) Uani 1 1 d .
C12 C -0.2618(4) 0.1033(4) 0.9308(4) 0.0219(9) Uani 1 1 d .
O13 O -0.6283(3) 0.1813(3) 0.4366(2) 0.0183(6) Uani 1 1 d .
O15 O -0.1468(5) 0.4685(5) 0.9034(5) 0.0735(14) Uani 1 1 d .
O18 O -0.3095(3) -0.0075(3) 0.9596(3) 0.0235(6) Uani 1 1 d .
O21 O -0.1384(3) 0.1264(3) 0.9250(3) 0.0296(7) Uani 1 1 d .

loop_
_atom_site_aniso_label
_atom_site_aniso_U_11
_atom_site_aniso_U_22
_atom_site_aniso_U_33
_atom_site_aniso_U_23
_atom_site_aniso_U_13
_atom_site_aniso_U_12
Mo1 0.01678(18) 0.02214(19) 0.01777(19) 0.00076(14) 0.00264(14) -0.00119(15)
Cu1 0.0202(4) 0.0258(4) 0.0257(4) -0.0003(3) -0.0006(3) 0.0010(3)
O1 0.0265(17) 0.0374(18) 0.0224(16) -0.0006(13) 0.0056(13) 0.0026(14)
N1 0.0224(19) 0.0240(18) 0.0177(18) -0.0004(14) -0.0024(14) 0.0005(15)
C1 0.054(4) 0.048(3) 0.080(5) -0.021(3) 0.027(3) -0.021(3)
O1W 0.0382(19) 0.0329(18) 0.0317(18) -0.0046(14) -0.0012(15) -0.0044(15)
Mo2 0.01656(18) 0.01523(17) 0.01488(18) -0.00244(13) -0.00061(13) -0.00261(14)
O2 0.0221(15) 0.0247(15) 0.0159(14) 0.0001(11) 0.0023(12) 0.0012(12)
C2 0.031(3) 0.035(3) 0.076(4) -0.003(3) 0.008(3) 0.001(2)
Cu2 0.0186(4) 0.0236(4) 0.0298(4) 0.0054(3) 0.0029(3) 0.0006(3)
O3 0.0153(14) 0.0276(16) 0.0215(15) -0.0029(12) 0.0000(11) 0.0010(12)
C3 0.037(3) 0.030(3) 0.062(4) 0.003(2) 0.011(3) -0.004(2)
N3 0.046(3) 0.036(2) 0.064(3) -0.011(2) 0.014(2) -0.023(2)
Mo3 0.01384(18) 0.0286(2) 0.01827(19) -0.00530(15) -0.00197(14) -0.00350(15)
Mo4 0.02021(19) 0.01758(18) 0.01533(18) 0.00232(13) 0.00109(14) 0.00101(14)
O4 0.0288(17) 0.0336(17) 0.0216(16) 0.0014(13) -0.0026(13) 0.0061(14)
C4 0.041(3) 0.029(3) 0.059(4) 0.001(3) 0.002(3) -0.008(2)
N4 0.057(3) 0.043(3) 0.076(4) -0.011(3) 0.018(3) -0.028(3)
O5 0.0310(17) 0.0224(16) 0.0318(17) 0.0031(13) 0.0014(14) -0.0020(13)
C5 0.038(3) 0.042(3) 0.075(4) 0.007(3) 0.003(3) -0.021(3)
O6 0.0170(14) 0.0161(13) 0.0183(14) -0.0011(11) -0.0006(11) -0.0023(11)
C6 0.033(3) 0.023(2) 0.071(4) -0.003(2) 0.000(3) -0.006(2)
C7 0.029(3) 0.025(2) 0.038(3) 0.000(2) 0.000(2) -0.003(2)
O7 0.0279(17) 0.0287(17) 0.043(2) 0.0006(15) -0.0003(15) -0.0086(14)
O8 0.0252(17) 0.057(2) 0.0273(18) -0.0011(15) -0.0070(14) 0.0051(16)
C8 0.044(3) 0.022(2) 0.062(4) 0.011(2) -0.006(3) 0.001(2)
O9 0.0300(17) 0.0225(15) 0.0302(17) -0.0039(13) 0.0016(13) -0.0105(13)
C9 0.038(3) 0.031(3) 0.051(3) 0.005(2) -0.007(2) 0.012(2)
O10 0.0256(17) 0.0389(19) 0.050(2) -0.0165(16) 0.0031(15) -0.0144(15)
C10 0.028(2) 0.033(3) 0.030(3) -0.002(2) -0.005(2) 0.003(2)
O11 0.0233(15) 0.0194(14) 0.0187(14) -0.0020(11) 0.0006(12) -0.0013(12)
C11 0.026(2) 0.025(2) 0.021(2) -0.0025(17) -0.0030(18) -0.0016(19)
O12 0.0182(14) 0.0243(15) 0.0136(14) -0.0024(11) -0.0010(11) -0.0010(12)
C12 0.022(2) 0.028(2) 0.015(2) -0.0014(17) -0.0014(17) 0.0013(19)
O13 0.0185(14) 0.0188(14) 0.0169(14) 0.0001(11) -0.0006(11) 0.0008(12)
O15 0.063(3) 0.082(3) 0.083(3) -0.034(3) 0.010(3) -0.037(3)
O18 0.0180(15) 0.0228(15) 0.0294(16) -0.0006(12) 0.0019(12) -0.0024(12)
O21 0.0197(16) 0.0300(17) 0.0378(19) 0.0036(14) -0.0012(13) 0.0003(13)

loop_
_atom_type_symbol
_atom_type_description
_atom_type_scat_dispersion_real
_atom_type_scat_dispersion_imag
_atom_type_scat_source
C C 0.0033 0.0016 'International Tables Vol C Tables 4.2.6.8 and 6.1.1.4'
H H 0.0000 0.0000 'International Tables Vol C Tables 4.2.6.8 and 6.1.1.4'
N N 0.0061 0.0033 'International Tables Vol C Tables 4.2.6.8 and 6.1.1.4'
O O 0.0106 0.0060 'International Tables Vol C Tables 4.2.6.8 and 6.1.1.4'
Cu Cu 0.3201 1.2651 'International Tables Vol C Tables 4.2.6.8 and 6.1.1.4'
Mo Mo -1.6832 0.6857 'International Tables Vol C Tables 4.2.6.8 and 6.1.1.4'

loop_
_geom_angle_atom_site_label_1
_geom_angle_atom_site_label_2
_geom_angle_atom_site_label_3
_geom_angle
_geom_angle_site_symmetry_1
_geom_angle_site_symmetry_3
O1 Mo1 O7 104.16(16) . .
O1 Mo1 O3 102.66(13) . .
O7 Mo1 O3 99.09(14) . .
O1 Mo1 O2 104.32(13) . .
O7 Mo1 O2 95.96(14) . .
O3 Mo1 O2 144.69(12) . .
O1 Mo1 O11 91.84(13) . .
O7 Mo1 O11 163.87(14) . .
O3 Mo1 O11 78.99(11) . .
O2 Mo1 O11 77.80(11) . .
O1 Mo1 O6 161.66(12) . 2_456
O7 Mo1 O6 94.14(13) . 2_456
O3 Mo1 O6 72.82(10) . 2_456
O2 Mo1 O6 74.38(10) . 2_456
O11 Mo1 O6 69.92(9) . 2_456
O1W Cu1 O1W 179.999(2) 2_357 .
O1W Cu1 O21 93.99(13) 2_357 2_457
O1W Cu1 O21 86.01(13) . 2_457
O1W Cu1 O21 86.01(13) 2_357 1_455
O1W Cu1 O21 93.99(13) . 1_455
O21 Cu1 O21 179.998(1) 2_457 1_455
O1W Cu1 O1 90.87(12) 2_357 .
O1W Cu1 O1 89.13(12) . .
O21 Cu1 O1 91.91(12) 2_457 .
O21 Cu1 O1 88.09(12) 1_455 .
O1W Cu1 O1 89.13(12) 2_357 2_357
O1W Cu1 O1 90.87(12) . 2_357
O21 Cu1 O1 88.09(12) 2_457 2_357
O21 Cu1 O1 91.91(12) 1_455 2_357
O1 Cu1 O1 180.0 . 2_357
Mo1 O1 Cu1 138.51(17) . .
C10 N1 C11 120.4(4) . .
C10 N1 Cu2 127.5(3) . .
C11 N1 Cu2 112.0(3) . .
C3 C1 N4 120.5(6) . .
O9 Mo2 O11 104.42(14) . .
O9 Mo2 O12 101.88(13) . 2_456
O11 Mo2 O12 97.09(12) . 2_456
O9 Mo2 O13 101.74(13) . .
O11 Mo2 O13 95.43(12) . .
O12 Mo2 O13 149.50(11) 2_456 .
O9 Mo2 O6 99.93(13) . .
O11 Mo2 O6 155.64(11) . .
O12 Mo2 O6 78.52(11) 2_456 .
O13 Mo2 O6 78.64(11) . .
O9 Mo2 O6 175.32(13) . 2_456
O11 Mo2 O6 80.25(11) . 2_456
O12 Mo2 O6 77.62(10) 2_456 2_456
O13 Mo2 O6 77.26(10) . 2_456
O6 Mo2 O6 75.40(11) . 2_456
O9 Mo2 Mo3 90.57(11) . 2_456
O11 Mo2 Mo3 133.61(9) . 2_456
O12 Mo2 Mo3 36.52(8) 2_456 2_456
O13 Mo2 Mo3 124.58(8) . 2_456
O6 Mo2 Mo3 45.95(7) . 2_456
O6 Mo2 Mo3 86.33(7) 2_456 2_456
O9 Mo2 Mo4 91.10(10) . .
O11 Mo2 Mo4 131.16(9) . .
O12 Mo2 Mo4 124.99(8) 2_456 .
O13 Mo2 Mo4 35.74(8) . .
O6 Mo2 Mo4 46.52(7) . .
O6 Mo2 Mo4 85.47(6) 2_456 .
Mo3 Mo2 Mo4 91.167(12) 2_456 .
Mo4 O2 Mo1 115.68(14) 2_456 .
C5 C2 C6 119.0(6) . .
O18 Cu2 O18 180.0 . 2_457
O18 Cu2 N1 96.66(13) . 2_457
O18 Cu2 N1 83.34(13) 2_457 2_457
O18 Cu2 N1 83.34(13) . .
O18 Cu2 N1 96.66(13) 2_457 .
N1 Cu2 N1 180.0 2_457 .
Mo3 O3 Mo1 119.17(15) . .
C1 C3 C6 118.9(5) . .
C1 C3 N3 123.4(5) . .
C6 C3 N3 117.6(5) . .
C4 N3 C3 125.1(5) . .
O8 Mo3 O10 105.91(17) . .
O8 Mo3 O3 101.36(14) . .
O10 Mo3 O3 102.80(14) . .
O8 Mo3 O12 99.68(14) . .
O10 Mo3 O12 95.66(14) . .
O3 Mo3 O12 146.85(11) . .
O8 Mo3 O6 159.06(14) . 2_456
O10 Mo3 O6 94.64(14) . 2_456
O3 Mo3 O6 77.43(11) . 2_456
O12 Mo3 O6 73.81(10) . 2_456
O8 Mo3 O13 87.54(13) . .
O10 Mo3 O13 162.83(13) . .
O3 Mo3 O13 84.47(11) . .
O12 Mo3 O13 71.12(10) . .
O6 Mo3 O13 71.52(9) 2_456 .
O8 Mo3 Mo2 135.10(12) . 2_456
O10 Mo3 Mo2 83.86(12) . 2_456
O3 Mo3 Mo2 119.40(8) . 2_456
O12 Mo3 Mo2 35.44(8) . 2_456
O6 Mo3 Mo2 42.01(7) 2_456 2_456
O13 Mo3 Mo2 79.04(7) . 2_456
O4 Mo4 O5 104.76(15) . .
O4 Mo4 O2 102.47(13) . 2_456
O5 Mo4 O2 100.94(14) . 2_456
O4 Mo4 O13 99.33(13) . .
O5 Mo4 O13 98.50(13) . .
O2 Mo4 O13 145.86(11) 2_456 .
O4 Mo4 O12 91.80(13) . .
O5 Mo4 O12 162.23(12) . .
O2 Mo4 O12 81.31(11) 2_456 .
O13 Mo4 O12 72.00(10) . .
O4 Mo4 O6 163.34(12) . .
O5 Mo4 O6 91.27(12) . .
O2 Mo4 O6 78.39(10) 2_456 .
O13 Mo4 O6 73.36(10) . .
O12 Mo4 O6 71.79(9) . .
O4 Mo4 Mo2 134.03(11) . .
O5 Mo4 Mo2 84.53(10) . .
O2 Mo4 Mo2 120.12(8) 2_456 .
O13 Mo4 Mo2 34.95(8) . .
O12 Mo4 Mo2 79.24(6) . .
O6 Mo4 Mo2 41.74(7) . .
O15 C4 N3 123.3(5) . .
O15 C4 C7 120.0(5) . .
N3 C4 C7 116.2(5) . .
C5 N4 C1 122.6(5) . .
N4 C5 C2 119.7(5) . .
Mo2 O6 Mo3 92.04(10) . 2_456
Mo2 O6 Mo4 91.74(10) . .
Mo3 O6 Mo4 162.64(13) 2_456 .
Mo2 O6 Mo2 104.60(11) . 2_456
Mo3 O6 Mo2 98.39(10) 2_456 2_456
Mo4 O6 Mo2 97.03(9) . 2_456
Mo2 O6 Mo1 165.03(13) . 2_456
Mo3 O6 Mo1 86.63(9) 2_456 2_456
Mo4 O6 Mo1 85.36(9) . 2_456
Mo2 O6 Mo1 90.34(9) 2_456 2_456
C3 C6 C2 119.3(5) . .
C11 C7 C8 118.6(4) . .
C11 C7 C4 125.6(4) . .
C8 C7 C4 115.7(4) . .
C7 C8 C9 119.8(4) . .
C10 C9 C8 118.8(5) . .
N1 C10 C9 121.5(5) . .
Mo2 O11 Mo1 119.43(14) . .
N1 C11 C7 121.0(4) . .
N1 C11 C12 112.6(4) . .
C7 C11 C12 126.4(4) . .
Mo2 O12 Mo3 108.04(12) 2_456 .
Mo2 O12 Mo4 110.87(12) 2_456 .
Mo3 O12 Mo4 104.57(12) . .
O18 C12 O21 125.0(4) . .
O18 C12 C11 116.8(4) . .
O21 C12 C11 118.2(4) . .
Mo2 O13 Mo4 109.31(13) . .
Mo2 O13 Mo3 110.05(12) . .
Mo4 O13 Mo3 103.81(11) . .
C12 O18 Cu2 113.5(3) . .
C12 O21 Cu1 121.9(3) . 1_655

loop_
_geom_bond_atom_site_label_1
_geom_bond_atom_site_label_2
_geom_bond_distance
_geom_bond_site_symmetry_2
Mo1 O1 1.701(3) .
Mo1 O7 1.710(3) .
Mo1 O3 1.906(3) .
Mo1 O2 1.939(3) .
Mo1 O11 2.228(3) .
Mo1 O6 2.474(3) 2_456
Cu1 O1W 1.976(3) 2_357
Cu1 O1W 1.976(3) .
Cu1 O21 1.985(3) 2_457
Cu1 O21 1.985(3) 1_455
Cu1 O1 2.390(3) .
Cu1 O1 2.390(3) 2_357
N1 C10 1.325(6) .
N1 C11 1.354(6) .
N1 Cu2 1.961(3) .
C1 C3 1.348(8) .
C1 N4 1.349(7) .
Mo2 O9 1.687(3) .
Mo2 O11 1.747(3) .
Mo2 O12 1.948(3) 2_456
Mo2 O13 1.950(3) .
Mo2 O6 2.140(3) .
Mo2 O6 2.378(3) 2_456
Mo2 Mo3 3.1948(5) 2_456
Mo2 Mo4 3.2123(5) .
O2 Mo4 1.911(3) 2_456
C2 C5 1.369(8) .
C2 C6 1.398(7) .
Cu2 O18 1.943(3) .
Cu2 O18 1.943(3) 2_457
Cu2 N1 1.961(3) 2_457
O3 Mo3 1.893(3) .
C3 C6 1.381(8) .
C3 N3 1.411(7) .
N3 C4 1.359(7) .
Mo3 O8 1.697(3) .
Mo3 O10 1.699(3) .
Mo3 O12 1.999(3) .
Mo3 O6 2.298(3) 2_456
Mo3 O13 2.360(3) .
Mo3 Mo2 3.1948(5) 2_456
Mo4 O4 1.694(3) .
Mo4 O5 1.700(3) .
Mo4 O2 1.911(3) 2_456
Mo4 O13 1.988(3) .
Mo4 O12 2.328(3) .
Mo4 O6 2.332(3) .
C4 O15 1.195(7) .
C4 C7 1.509(7) .
N4 C5 1.312(8) .
O6 Mo3 2.298(3) 2_456
O6 Mo2 2.378(3) 2_456
O6 Mo1 2.474(3) 2_456
C7 C11 1.380(6) .
C7 C8 1.380(7) .
C8 C9 1.386(8) .
C9 C10 1.378(7) .
C11 C12 1.501(6) .
O12 Mo2 1.948(3) 2_456
C12 O18 1.256(5) .
C12 O21 1.257(5) .
O21 Cu1 1.985(3) 1_655
